data_7034311
loop_
_publ_author_name
'Mulas, Andrea'
'Willener, Yasmine'
'Carr-Smith, James'
'Joly, Kevin M.'
'Male, Louise'
'Moody, Christopher J.'
'Horswell, Sarah L.'
'Nguyen, Huy V.'
'Tucker, James H. R.'

_publ_section_title
;
 The effect of central and planar chirality on the electrochemical and
 chiral sensing properties of ferrocenyl urea H-bonding receptors.
;
_journal_issue 16
_journal_name_full 'Dalton transactions (Cambridge, England : 2003)'
_journal_page_first 7268
_journal_page_last 7275
_journal_paper_doi 10.1039/c5dt00554j
_journal_volume 44
_journal_year 2015
_chemical_formula_moiety 'C18 H17 Fe N3 O3'
_chemical_formula_sum 'C18 H17 Fe N3 O3'
_chemical_formula_weight 379.20
_chemical_name_systematic
;
N-(4-nitrophenyl)-N'-ferrocenemethyl-urea 
;
_space_group_IT_number 9
_symmetry_cell_setting monoclinic
_symmetry_space_group_name_Hall 'C -2yc'
_symmetry_space_group_name_H-M 'C 1 c 1'
_atom_sites_solution_hydrogens geom
_atom_sites_solution_primary direct
_atom_sites_solution_secondary difmap
_audit_creation_method SHELXL-97
_audit_update_record
;
2013-07-16 deposited with the CCDC.
2015-03-05 downloaded from the CCDC.
;
_cell_angle_alpha 90.00
_cell_angle_beta 96.405(6)
_cell_angle_gamma 90.00
_cell_formula_units_Z 4
_cell_length_a 5.7835(4)
_cell_length_b 30.636(3)
_cell_length_c 9.2241(8)
_cell_measurement_reflns_used 27617
_cell_measurement_temperature 120(2)
_cell_measurement_theta_max 27.48
_cell_measurement_theta_min 2.91
_cell_volume 1624.2(2)
_computing_cell_refinement 'DENZO (Otwinowski & Minor, 1997) & COLLECT (Hooft, R.W.W., 1998)'
_computing_data_collection 'COLLECT (Hooft, R.W.W., 1998)'
_computing_data_reduction 'DENZO (Otwinowski & Minor, 1997) & COLLECT (Hooft, R.W.W., 1998)'
_computing_molecular_graphics 'Ortep-3 for Windows (Farrugia, 1997)'
_computing_publication_material 'WinGX (Farrugia, 1999)'
_computing_structure_refinement 'SHELXL-97 (Sheldrick, 2008)'
_computing_structure_solution 'SHELXS-97 (Sheldrick, 2008)'
_diffrn_ambient_temperature 120(2)
_diffrn_detector_area_resol_mean '4096x4096pixels / 62x62mm'
_diffrn_measured_fraction_theta_full 0.996
_diffrn_measured_fraction_theta_max 0.996
_diffrn_measurement_device_type 'Bruker-Nonius APEX II CCD camera on \k-goniostat'
_diffrn_measurement_method '\f & \w scans'
_diffrn_radiation_monochromator '10cm confocal mirrors'
_diffrn_radiation_source 'Bruker-Nonius FR591 rotating anode'
_diffrn_radiation_type MoK\a
_diffrn_radiation_wavelength 0.71073
_diffrn_reflns_av_R_equivalents 0.0445
_diffrn_reflns_av_sigmaI/netI 0.0508
_diffrn_reflns_limit_h_max 6
_diffrn_reflns_limit_h_min -6
_diffrn_reflns_limit_k_max 36
_diffrn_reflns_limit_k_min -36
_diffrn_reflns_limit_l_max 10
_diffrn_reflns_limit_l_min -10
_diffrn_reflns_number 8429
_diffrn_reflns_theta_full 25.03
_diffrn_reflns_theta_max 25.03
_diffrn_reflns_theta_min 3.47
_exptl_absorpt_coefficient_mu 0.952
_exptl_absorpt_correction_T_max 0.9905
_exptl_absorpt_correction_T_min 0.8325
_exptl_absorpt_correction_type multi-scan
_exptl_absorpt_process_details 'SADABS 2007/2 (Sheldrick, G.M., 2007)'
_exptl_crystal_colour Orange
_exptl_crystal_density_diffrn 1.551
_exptl_crystal_density_method 'not measured'
_exptl_crystal_description Plate
_exptl_crystal_F_000 784
_exptl_crystal_size_max 0.20
_exptl_crystal_size_mid 0.09
_exptl_crystal_size_min 0.01
_refine_diff_density_max 0.265
_refine_diff_density_min -0.345
_refine_diff_density_rms 0.064
_refine_ls_abs_structure_details 'Flack H D (1983), Acta Cryst. A39, 876-881'
_refine_ls_abs_structure_Flack 0.13(2)
_refine_ls_extinction_method none
_refine_ls_goodness_of_fit_ref 1.067
_refine_ls_hydrogen_treatment constr
_refine_ls_matrix_type full
_refine_ls_number_parameters 227
_refine_ls_number_reflns 2707
_refine_ls_number_restraints 2
_refine_ls_restrained_S_all 1.066
_refine_ls_R_factor_all 0.0419
_refine_ls_R_factor_gt 0.0374
_refine_ls_shift/su_max 0.000
_refine_ls_shift/su_mean 0.000
_refine_ls_structure_factor_coef Fsqd
_refine_ls_weighting_details 'calc w=1/[\s^2^(Fo^2^)+(0.0000P)^2^+3.9646P] where P=(Fo^2^+2Fc^2^)/3'
_refine_ls_weighting_scheme calc
_refine_ls_wR_factor_gt 0.0783
_refine_ls_wR_factor_ref 0.0811
_reflns_number_gt 2546
_reflns_number_total 2707
_reflns_threshold_expression >2\s(I)
_cod_data_source_file c5dt00554j2.cif
_cod_data_source_block 5
_cod_depositor_comments
;
The following automatic conversions were performed:

'_symmetry_cell_setting' value 'Monoclinic' changed to 'monoclinic'
according to
/usr/data/users/saulius/crontab/automatic-downloads/rss-feeds/RSC/lib/dictionaries/cif_core.dic
dictionary named 'cif_core.dic' version 2.4.2 from 2011-04-26.

'_exptl_absorpt_correction_type' value 'Multi-scan' changed to
'multi-scan' according to
/usr/data/users/saulius/crontab/automatic-downloads/rss-feeds/RSC/lib/dictionaries/cif_core.dic
dictionary named 'cif_core.dic' version 2.4.2 from 2011-04-26.

Automatic conversion script
Id: cif_fix_values 3105 2015-03-04 15:46:00Z robertas 

 Adding full bibliography for 7034309--7034313.cif.
;
_cod_original_sg_symbol_H-M 'C c'
_cod_database_code 7034311

loop_
_symmetry_equiv_pos_as_xyz
'x, y, z'
'x, -y, z+1/2'
'x+1/2, y+1/2, z'
'x+1/2, -y+1/2, z+1/2'

loop_
_atom_site_label
_atom_site_type_symbol
_atom_site_fract_x
_atom_site_fract_y
_atom_site_fract_z
_atom_site_U_iso_or_equiv
_atom_site_adp_type
_atom_site_occupancy
_atom_site_symmetry_multiplicity
_atom_site_calc_flag
_atom_site_refinement_flags
C1 C 0.2676(7) 0.19712(14) 0.6399(4) 0.0245(9) Uani 1 1 d .
C2 C 0.4961(7) 0.20020(13) 0.7161(4) 0.0226(8) Uani 1 1 d .
H2 H 0.6264 0.1830 0.6974 0.027 Uiso 1 1 calc R
C3 C 0.4964(7) 0.23316(13) 0.8244(4) 0.0268(9) Uani 1 1 d .
H3 H 0.6252 0.2417 0.8914 0.032 Uiso 1 1 calc R
C4 C 0.2684(7) 0.25109(14) 0.8139(4) 0.0276(9) Uani 1 1 d .
H4 H 0.2188 0.2741 0.8723 0.033 Uiso 1 1 calc R
C5 C 0.1277(7) 0.22891(12) 0.7016(4) 0.0226(9) Uani 1 1 d .
H5 H -0.0325 0.2343 0.6725 0.027 Uiso 1 1 calc R
C6 C 0.1015(8) 0.12630(14) 0.8786(5) 0.0315(10) Uani 1 1 d .
H6 H 0.0329 0.1085 0.8011 0.038 Uiso 1 1 calc R
C7 C 0.3390(7) 0.12511(14) 0.9410(4) 0.0304(10) Uani 1 1 d .
H7 H 0.4569 0.1065 0.9122 0.036 Uiso 1 1 calc R
C8 C 0.3667(7) 0.15646(15) 1.0529(4) 0.0329(10) Uani 1 1 d .
H8 H 0.5066 0.1627 1.1134 0.040 Uiso 1 1 calc R
C9 C 0.1500(8) 0.17708(15) 1.0593(4) 0.0313(10) Uani 1 1 d .
H9 H 0.1194 0.1997 1.1251 0.038 Uiso 1 1 calc R
C10 C -0.0127(7) 0.15872(14) 0.9529(4) 0.0295(10) Uani 1 1 d .
H10 H -0.1720 0.1667 0.9340 0.035 Uiso 1 1 calc R
C11 C 0.1904(7) 0.16670(13) 0.5158(4) 0.0244(8) Uani 1 1 d .
H11A H 0.0227 0.1603 0.5163 0.029 Uiso 1 1 calc R
H11B H 0.2109 0.1814 0.4225 0.029 Uiso 1 1 calc R
C12 C 0.5111(6) 0.12074(13) 0.4553(4) 0.0228(9) Uani 1 1 d .
C13 C 0.7805(7) 0.06119(13) 0.3925(4) 0.0225(9) Uani 1 1 d .
C14 C 0.8419(7) 0.01751(13) 0.4235(4) 0.0249(9) Uani 1 1 d .
H14 H 0.7657 0.0017 0.4930 0.030 Uiso 1 1 calc R
C15 C 1.0106(7) -0.00241(14) 0.3542(4) 0.0272(9) Uani 1 1 d .
H15 H 1.0494 -0.0322 0.3732 0.033 Uiso 1 1 calc R
C16 C 1.1243(7) 0.02151(13) 0.2556(4) 0.0233(9) Uani 1 1 d .
C17 C 1.0682(7) 0.06460(13) 0.2243(4) 0.0259(9) Uani 1 1 d .
H17 H 1.1491 0.0804 0.1571 0.031 Uiso 1 1 calc R
C18 C 0.8938(7) 0.08450(14) 0.2911(4) 0.0216(9) Uani 1 1 d .
H18 H 0.8511 0.1139 0.2683 0.026 Uiso 1 1 calc R
N1 N 0.3197(5) 0.12567(11) 0.5241(3) 0.0227(7) Uani 1 1 d .
H1A H 0.2716 0.1038 0.5749 0.027 Uiso 1 1 calc R
N2 N 0.6042(6) 0.07856(12) 0.4683(4) 0.0252(8) Uani 1 1 d .
H2A H 0.5459 0.0611 0.5305 0.030 Uiso 1 1 calc R
N3 N 1.3049(6) 0.00085(12) 0.1831(3) 0.0299(8) Uani 1 1 d .
O1 O 0.5966(5) 0.14973(9) 0.3885(3) 0.0283(6) Uani 1 1 d .
O2 O 1.3361(5) -0.03933(10) 0.1993(3) 0.0384(8) Uani 1 1 d .
O3 O 1.4201(5) 0.02311(10) 0.1070(3) 0.0372(7) Uani 1 1 d .
Fe1 Fe 0.25813(8) 0.185579(16) 0.85773(7) 0.02148(14) Uani 1 1 d .

loop_
_atom_site_aniso_label
_atom_site_aniso_U_11
_atom_site_aniso_U_22
_atom_site_aniso_U_33
_atom_site_aniso_U_23
_atom_site_aniso_U_13
_atom_site_aniso_U_12
C1 0.027(2) 0.029(2) 0.018(2) 0.0038(17) 0.0056(16) -0.0028(18)
C2 0.025(2) 0.021(2) 0.023(2) 0.0069(17) 0.0060(16) -0.0003(17)
C3 0.031(2) 0.027(2) 0.023(2) 0.0037(17) 0.0090(16) -0.0054(18)
C4 0.039(2) 0.019(2) 0.026(2) 0.0017(15) 0.013(2) 0.0010(18)
C5 0.023(2) 0.021(2) 0.024(2) 0.0064(16) 0.0067(15) 0.0058(16)
C6 0.043(3) 0.024(2) 0.028(2) 0.0004(18) 0.0064(19) -0.0084(19)
C7 0.037(3) 0.027(2) 0.029(2) 0.0090(18) 0.0110(19) 0.0086(19)
C8 0.029(2) 0.042(3) 0.028(2) 0.0126(19) 0.0045(18) -0.0016(19)
C9 0.037(3) 0.039(3) 0.020(2) 0.0031(19) 0.0134(18) 0.001(2)
C10 0.021(2) 0.038(3) 0.031(2) 0.0083(19) 0.0082(17) 0.0000(18)
C11 0.026(2) 0.024(2) 0.0225(19) -0.0024(16) 0.0011(16) 0.0045(17)
C12 0.023(2) 0.030(2) 0.0151(18) -0.0033(16) 0.0027(15) 0.0023(17)
C13 0.018(2) 0.023(2) 0.028(3) 0.0009(15) 0.0068(19) 0.0012(17)
C14 0.033(2) 0.021(2) 0.023(2) 0.0009(16) 0.0129(16) -0.0014(17)
C15 0.035(2) 0.025(2) 0.023(2) -0.0019(17) 0.0083(17) 0.0008(17)
C16 0.022(2) 0.026(2) 0.0229(19) -0.0031(17) 0.0068(15) -0.0018(17)
C17 0.028(2) 0.030(2) 0.022(2) 0.0007(17) 0.0079(16) -0.0020(18)
C18 0.024(2) 0.022(2) 0.021(2) -0.0004(16) 0.0098(16) 0.0028(16)
N1 0.0224(17) 0.0248(19) 0.0214(16) -0.0012(14) 0.0053(13) 0.0012(14)
N2 0.034(2) 0.0182(19) 0.0268(19) 0.0019(15) 0.0168(16) 0.0021(15)
N3 0.0292(19) 0.037(2) 0.0248(17) -0.0035(15) 0.0068(14) 0.0036(16)
O1 0.0365(16) 0.0225(15) 0.0283(14) 0.0037(12) 0.0145(12) 0.0016(13)
O2 0.048(2) 0.0236(17) 0.0471(19) 0.0011(14) 0.0226(15) 0.0118(14)
O3 0.0374(18) 0.0385(18) 0.0400(17) 0.0020(14) 0.0236(14) 0.0015(14)
Fe1 0.0240(3) 0.0214(3) 0.0198(2) 0.0014(3) 0.00626(17) 0.0015(3)

loop_
_atom_type_symbol
_atom_type_description
_atom_type_scat_dispersion_real
_atom_type_scat_dispersion_imag
_atom_type_scat_source
C C 0.0033 0.0016 'International Tables Vol C Tables 4.2.6.8 and 6.1.1.4'
H H 0.0000 0.0000 'International Tables Vol C Tables 4.2.6.8 and 6.1.1.4'
N N 0.0061 0.0033 'International Tables Vol C Tables 4.2.6.8 and 6.1.1.4'
O O 0.0106 0.0060 'International Tables Vol C Tables 4.2.6.8 and 6.1.1.4'
Fe Fe 0.3463 0.8444 'International Tables Vol C Tables 4.2.6.8 and 6.1.1.4'

loop_
_geom_angle_atom_site_label_1
_geom_angle_atom_site_label_2
_geom_angle_atom_site_label_3
_geom_angle
C5 C1 C2 107.1(3)
C5 C1 C11 126.4(4)
C2 C1 C11 126.5(4)
C5 C1 Fe1 69.4(2)
C2 C1 Fe1 69.7(2)
C11 C1 Fe1 127.0(3)
C3 C2 C1 108.7(4)
C3 C2 Fe1 69.8(2)
C1 C2 Fe1 69.4(2)
C3 C2 H2 125.6
C1 C2 H2 125.6
Fe1 C2 H2 126.7
C2 C3 C4 107.4(4)
C2 C3 Fe1 69.7(2)
C4 C3 Fe1 69.6(2)
C2 C3 H3 126.3
C4 C3 H3 126.3
Fe1 C3 H3 126.0
C5 C4 C3 108.5(3)
C5 C4 Fe1 69.4(2)
C3 C4 Fe1 69.8(2)
C5 C4 H4 125.8
C3 C4 H4 125.8
Fe1 C4 H4 126.6
C4 C5 C1 108.3(3)
C4 C5 Fe1 70.1(2)
C1 C5 Fe1 69.8(2)
C4 C5 H5 125.8
C1 C5 H5 125.8
Fe1 C5 H5 125.8
C10 C6 C7 107.6(4)
C10 C6 Fe1 70.0(2)
C7 C6 Fe1 69.2(2)
C10 C6 H6 126.2
C7 C6 H6 126.2
Fe1 C6 H6 126.2
C8 C7 C6 107.7(4)
C8 C7 Fe1 70.0(2)
C6 C7 Fe1 69.8(2)
C8 C7 H7 126.2
C6 C7 H7 126.2
Fe1 C7 H7 125.6
C7 C8 C9 107.9(4)
C7 C8 Fe1 69.7(2)
C9 C8 Fe1 69.8(2)
C7 C8 H8 126.0
C9 C8 H8 126.0
Fe1 C8 H8 126.0
C10 C9 C8 108.7(4)
C10 C9 Fe1 70.3(2)
C8 C9 Fe1 69.8(2)
C10 C9 H9 125.6
C8 C9 H9 125.6
Fe1 C9 H9 125.8
C9 C10 C6 108.0(4)
C9 C10 Fe1 69.7(2)
C6 C10 Fe1 69.7(2)
C9 C10 H10 126.0
C6 C10 H10 126.0
Fe1 C10 H10 126.1
N1 C11 C1 112.8(3)
N1 C11 H11A 109.0
C1 C11 H11A 109.0
N1 C11 H11B 109.0
C1 C11 H11B 109.0
H11A C11 H11B 107.8
O1 C12 N1 124.0(4)
O1 C12 N2 122.9(3)
N1 C12 N2 113.1(3)
C18 C13 N2 124.1(4)
C18 C13 C14 119.8(4)
N2 C13 C14 116.2(3)
C15 C14 C13 120.4(4)
C15 C14 H14 119.8
C13 C14 H14 119.8
C14 C15 C16 119.0(4)
C14 C15 H15 120.5
C16 C15 H15 120.5
C17 C16 C15 121.6(4)
C17 C16 N3 119.1(3)
C15 C16 N3 119.4(4)
C18 C17 C16 119.6(4)
C18 C17 H17 120.2
C16 C17 H17 120.2
C17 C18 C13 119.6(4)
C17 C18 H18 120.2
C13 C18 H18 120.2
C12 N1 C11 121.1(3)
C12 N1 H1A 119.5
C11 N1 H1A 119.5
C12 N2 C13 127.0(3)
C12 N2 H2A 116.5
C13 N2 H2A 116.5
O3 N3 O2 122.3(3)
O3 N3 C16 119.1(3)
O2 N3 C16 118.5(3)
C7 Fe1 C5 155.23(16)
C7 Fe1 C9 67.79(17)
C5 Fe1 C9 126.77(16)
C7 Fe1 C8 40.26(17)
C5 Fe1 C8 163.46(16)
C9 Fe1 C8 40.38(17)
C7 Fe1 C1 119.78(17)
C5 Fe1 C1 40.80(16)
C9 Fe1 C1 163.66(16)
C8 Fe1 C1 154.25(17)
C7 Fe1 C6 40.93(17)
C5 Fe1 C6 120.71(17)
C9 Fe1 C6 67.54(18)
C8 Fe1 C6 68.03(18)
C1 Fe1 C6 107.81(17)
C7 Fe1 C4 162.40(17)
C5 Fe1 C4 40.56(16)
C9 Fe1 C4 108.84(16)
C8 Fe1 C4 126.03(17)
C1 Fe1 C4 68.45(16)
C6 Fe1 C4 155.47(18)
C7 Fe1 C2 107.24(16)
C5 Fe1 C2 68.27(15)
C9 Fe1 C2 154.57(16)
C8 Fe1 C2 119.63(16)
C1 Fe1 C2 40.84(15)
C6 Fe1 C2 126.08(16)
C4 Fe1 C2 67.92(16)
C7 Fe1 C10 68.18(17)
C5 Fe1 C10 108.86(16)
C9 Fe1 C10 39.97(18)
C8 Fe1 C10 67.80(16)
C1 Fe1 C10 126.49(16)
C6 Fe1 C10 40.29(17)
C4 Fe1 C10 121.18(17)
C2 Fe1 C10 163.60(16)
C7 Fe1 C3 124.88(17)
C5 Fe1 C3 68.51(16)
C9 Fe1 C3 120.38(18)
C8 Fe1 C3 107.25(17)
C1 Fe1 C3 68.79(16)
C6 Fe1 C3 162.78(17)
C4 Fe1 C3 40.55(16)
C2 Fe1 C3 40.51(15)
C10 Fe1 C3 155.02(16)

loop_
_geom_bond_atom_site_label_1
_geom_bond_atom_site_label_2
_geom_bond_distance
C1 C5 1.424(6)
C1 C2 1.429(5)
C1 C11 1.505(5)
C1 Fe1 2.047(4)
C2 C3 1.420(6)
C2 Fe1 2.050(4)
C2 H2 0.9500
C3 C4 1.422(6)
C3 Fe1 2.053(4)
C3 H3 0.9500
C4 C5 1.418(6)
C4 Fe1 2.049(4)
C4 H4 0.9500
C5 Fe1 2.040(4)
C5 H5 0.9500
C6 C10 1.412(6)
C6 C7 1.429(6)
C6 Fe1 2.048(4)
C6 H6 0.9500
C7 C8 1.406(6)
C7 Fe1 2.040(4)
C7 H7 0.9500
C8 C9 1.411(6)
C8 Fe1 2.044(4)
C8 H8 0.9500
C9 C10 1.400(6)
C9 Fe1 2.044(4)
C9 H9 0.9500
C10 Fe1 2.051(4)
C10 H10 0.9500
C11 N1 1.460(5)
C11 H11A 0.9900
C11 H11B 0.9900
C12 O1 1.217(5)
C12 N1 1.344(5)
C12 N2 1.400(5)
C13 C18 1.396(6)
C13 N2 1.404(5)
C13 C14 1.406(5)
C14 C15 1.368(5)
C14 H14 0.9500
C15 C16 1.389(5)
C15 H15 0.9500
C16 C17 1.382(6)
C16 N3 1.447(5)
C17 C18 1.382(5)
C17 H17 0.9500
C18 H18 0.9500
N1 H1A 0.8800
N2 H2A 0.8800
N3 O3 1.227(4)
N3 O2 1.251(4)

loop_
_geom_hbond_atom_site_label_D
_geom_hbond_atom_site_label_H
_geom_hbond_atom_site_label_A
_geom_hbond_distance_DH
_geom_hbond_distance_HA
_geom_hbond_distance_DA
_geom_hbond_angle_DHA
_geom_hbond_site_symmetry_A
N1 H1A O2 0.88 2.29 3.096(4) 151.4 2_455
N2 H2A O2 0.88 2.18 3.021(4) 159.4 2_455

loop_
_geom_torsion_atom_site_label_1
_geom_torsion_atom_site_label_2
_geom_torsion_atom_site_label_3
_geom_torsion_atom_site_label_4
_geom_torsion
C5 C1 C2 C3 0.6(4)
C11 C1 C2 C3 179.4(4)
Fe1 C1 C2 C3 -59.0(3)
C5 C1 C2 Fe1 59.6(3)
C11 C1 C2 Fe1 -121.6(4)
C1 C2 C3 C4 -0.9(4)
Fe1 C2 C3 C4 -59.6(3)
C1 C2 C3 Fe1 58.7(3)
C2 C3 C4 C5 0.9(4)
Fe1 C3 C4 C5 -58.8(3)
C2 C3 C4 Fe1 59.7(3)
C3 C4 C5 C1 -0.5(4)
Fe1 C4 C5 C1 -59.6(3)
C3 C4 C5 Fe1 59.1(3)
C2 C1 C5 C4 0.0(4)
C11 C1 C5 C4 -178.9(4)
Fe1 C1 C5 C4 59.7(3)
C2 C1 C5 Fe1 -59.8(3)
C11 C1 C5 Fe1 121.4(4)
C10 C6 C7 C8 0.4(5)
Fe1 C6 C7 C8 60.1(3)
C10 C6 C7 Fe1 -59.7(3)
C6 C7 C8 C9 -0.4(5)
Fe1 C7 C8 C9 59.6(3)
C6 C7 C8 Fe1 -59.9(3)
C7 C8 C9 C10 0.2(5)
Fe1 C8 C9 C10 59.8(3)
C7 C8 C9 Fe1 -59.5(3)
C8 C9 C10 C6 0.0(5)
Fe1 C9 C10 C6 59.4(3)
C8 C9 C10 Fe1 -59.4(3)
C7 C6 C10 C9 -0.2(5)
Fe1 C6 C10 C9 -59.4(3)
C7 C6 C10 Fe1 59.2(3)
C5 C1 C11 N1 -150.9(4)
C2 C1 C11 N1 30.5(6)
Fe1 C1 C11 N1 -60.5(5)
C18 C13 C14 C15 -0.5(6)
N2 C13 C14 C15 179.4(4)
C13 C14 C15 C16 1.6(6)
C14 C15 C16 C17 -1.1(6)
C14 C15 C16 N3 179.2(3)
C15 C16 C17 C18 -0.6(6)
N3 C16 C17 C18 179.1(4)
C16 C17 C18 C13 1.7(6)
N2 C13 C18 C17 178.9(4)
C14 C13 C18 C17 -1.2(6)
O1 C12 N1 C11 3.7(5)
N2 C12 N1 C11 -176.5(3)
C1 C11 N1 C12 -92.8(4)
O1 C12 N2 C13 -10.2(6)
N1 C12 N2 C13 170.0(4)
C18 C13 N2 C12 0.8(7)
C14 C13 N2 C12 -179.2(4)
C17 C16 N3 O3 7.3(6)
C15 C16 N3 O3 -173.1(3)
C17 C16 N3 O2 -172.0(3)
C15 C16 N3 O2 7.7(6)
C8 C7 Fe1 C5 -168.9(3)
C6 C7 Fe1 C5 -50.3(5)
C8 C7 Fe1 C9 -37.7(3)
C6 C7 Fe1 C9 80.9(3)
C6 C7 Fe1 C8 118.6(3)
C8 C7 Fe1 C1 158.4(2)
C6 C7 Fe1 C1 -83.0(3)
C8 C7 Fe1 C6 -118.6(3)
C8 C7 Fe1 C4 44.6(6)
C6 C7 Fe1 C4 163.2(5)
C8 C7 Fe1 C2 115.8(2)
C6 C7 Fe1 C2 -125.7(2)
C8 C7 Fe1 C10 -81.0(3)
C6 C7 Fe1 C10 37.6(2)
C8 C7 Fe1 C3 74.7(3)
C6 C7 Fe1 C3 -166.7(2)
C4 C5 Fe1 C7 -165.1(4)
C1 C5 Fe1 C7 -45.8(5)
C4 C5 Fe1 C9 75.3(3)
C1 C5 Fe1 C9 -165.4(2)
C4 C5 Fe1 C8 40.9(7)
C1 C5 Fe1 C8 160.1(5)
C4 C5 Fe1 C1 -119.3(3)
C4 C5 Fe1 C6 159.0(2)
C1 C5 Fe1 C6 -81.7(3)
C1 C5 Fe1 C4 119.3(3)
C4 C5 Fe1 C2 -81.0(2)
C1 C5 Fe1 C2 38.3(2)
C4 C5 Fe1 C10 116.2(2)
C1 C5 Fe1 C10 -124.5(2)
C4 C5 Fe1 C3 -37.3(2)
C1 C5 Fe1 C3 82.0(2)
C10 C9 Fe1 C7 -82.1(3)
C8 C9 Fe1 C7 37.6(3)
C10 C9 Fe1 C5 74.7(3)
C8 C9 Fe1 C5 -165.6(3)
C10 C9 Fe1 C8 -119.7(4)
C10 C9 Fe1 C1 38.9(8)
C8 C9 Fe1 C1 158.5(6)
C10 C9 Fe1 C6 -37.7(3)
C8 C9 Fe1 C6 82.0(3)
C10 C9 Fe1 C4 116.4(3)
C8 C9 Fe1 C4 -123.9(3)
C10 C9 Fe1 C2 -165.6(4)
C8 C9 Fe1 C2 -45.9(5)
C8 C9 Fe1 C10 119.7(4)
C10 C9 Fe1 C3 159.5(2)
C8 C9 Fe1 C3 -80.9(3)
C9 C8 Fe1 C7 -119.1(4)
C7 C8 Fe1 C5 163.5(5)
C9 C8 Fe1 C5 44.4(7)
C7 C8 Fe1 C9 119.1(4)
C7 C8 Fe1 C1 -47.2(5)
C9 C8 Fe1 C1 -166.3(4)
C7 C8 Fe1 C6 38.4(2)
C9 C8 Fe1 C6 -80.7(3)
C7 C8 Fe1 C4 -164.8(2)
C9 C8 Fe1 C4 76.2(3)
C7 C8 Fe1 C2 -81.7(3)
C9 C8 Fe1 C2 159.2(3)
C7 C8 Fe1 C10 82.0(3)
C9 C8 Fe1 C10 -37.1(3)
C7 C8 Fe1 C3 -124.1(2)
C9 C8 Fe1 C3 116.9(3)
C5 C1 Fe1 C7 159.7(2)
C2 C1 Fe1 C7 -82.0(3)
C11 C1 Fe1 C7 39.0(4)
C2 C1 Fe1 C5 118.3(3)
C11 C1 Fe1 C5 -120.7(5)
C5 C1 Fe1 C9 45.9(7)
C2 C1 Fe1 C9 164.2(6)
C11 C1 Fe1 C9 -74.8(8)
C5 C1 Fe1 C8 -167.1(4)
C2 C1 Fe1 C8 -48.8(5)
C11 C1 Fe1 C8 72.2(5)
C5 C1 Fe1 C6 116.7(3)
C2 C1 Fe1 C6 -125.0(3)
C11 C1 Fe1 C6 -4.1(4)
C5 C1 Fe1 C4 -37.6(2)
C2 C1 Fe1 C4 80.7(3)
C11 C1 Fe1 C4 -158.3(4)
C5 C1 Fe1 C2 -118.3(3)
C11 C1 Fe1 C2 121.0(5)
C5 C1 Fe1 C10 76.0(3)
C2 C1 Fe1 C10 -165.7(2)
C11 C1 Fe1 C10 -44.7(4)
C5 C1 Fe1 C3 -81.3(3)
C2 C1 Fe1 C3 37.0(2)
C11 C1 Fe1 C3 158.0(4)
C10 C6 Fe1 C7 118.9(3)
C10 C6 Fe1 C5 -83.2(3)
C7 C6 Fe1 C5 158.0(2)
C10 C6 Fe1 C9 37.4(2)
C7 C6 Fe1 C9 -81.5(3)
C10 C6 Fe1 C8 81.1(3)
C7 C6 Fe1 C8 -37.7(2)
C10 C6 Fe1 C1 -125.9(2)
C7 C6 Fe1 C1 115.2(3)
C10 C6 Fe1 C4 -49.0(5)
C7 C6 Fe1 C4 -167.8(3)
C10 C6 Fe1 C2 -167.4(2)
C7 C6 Fe1 C2 73.7(3)
C7 C6 Fe1 C10 -118.9(3)
C10 C6 Fe1 C3 158.3(5)
C7 C6 Fe1 C3 39.5(7)
C5 C4 Fe1 C7 159.2(5)
C3 C4 Fe1 C7 39.2(6)
C3 C4 Fe1 C5 -119.9(3)
C5 C4 Fe1 C9 -125.0(2)
C3 C4 Fe1 C9 115.0(2)
C5 C4 Fe1 C8 -166.7(2)
C3 C4 Fe1 C8 73.4(3)
C5 C4 Fe1 C1 37.8(2)
C3 C4 Fe1 C1 -82.1(2)
C5 C4 Fe1 C6 -48.0(5)
C3 C4 Fe1 C6 -167.9(4)
C5 C4 Fe1 C2 81.9(2)
C3 C4 Fe1 C2 -38.0(2)
C5 C4 Fe1 C10 -82.8(2)
C3 C4 Fe1 C10 157.3(2)
C5 C4 Fe1 C3 119.9(3)
C3 C2 Fe1 C7 -124.0(2)
C1 C2 Fe1 C7 115.9(3)
C3 C2 Fe1 C5 81.9(3)
C1 C2 Fe1 C5 -38.3(2)
C3 C2 Fe1 C9 -49.6(5)
C1 C2 Fe1 C9 -169.7(4)
C3 C2 Fe1 C8 -81.9(3)
C1 C2 Fe1 C8 157.9(2)
C3 C2 Fe1 C1 120.2(3)
C3 C2 Fe1 C6 -165.1(2)
C1 C2 Fe1 C6 74.7(3)
C3 C2 Fe1 C4 38.0(2)
C1 C2 Fe1 C4 -82.1(3)
C3 C2 Fe1 C10 164.9(6)
C1 C2 Fe1 C10 44.8(7)
C1 C2 Fe1 C3 -120.2(3)
C9 C10 Fe1 C7 81.0(3)
C6 C10 Fe1 C7 -38.2(2)
C9 C10 Fe1 C5 -125.2(3)
C6 C10 Fe1 C5 115.6(3)
C6 C10 Fe1 C9 -119.2(4)
C9 C10 Fe1 C8 37.4(3)
C6 C10 Fe1 C8 -81.8(3)
C9 C10 Fe1 C1 -167.3(3)
C6 C10 Fe1 C1 73.5(3)
C9 C10 Fe1 C6 119.2(4)
C9 C10 Fe1 C4 -82.3(3)
C6 C10 Fe1 C4 158.5(2)
C9 C10 Fe1 C2 157.8(5)
C6 C10 Fe1 C2 38.6(7)
C9 C10 Fe1 C3 -45.8(5)
C6 C10 Fe1 C3 -165.0(4)
C2 C3 Fe1 C7 74.9(3)
C4 C3 Fe1 C7 -166.5(2)
C2 C3 Fe1 C5 -81.3(2)
C4 C3 Fe1 C5 37.3(2)
C2 C3 Fe1 C9 157.7(2)
C4 C3 Fe1 C9 -83.7(3)
C2 C3 Fe1 C8 115.7(2)
C4 C3 Fe1 C8 -125.8(2)
C2 C3 Fe1 C1 -37.3(2)
C4 C3 Fe1 C1 81.2(2)
C2 C3 Fe1 C6 44.4(7)
C4 C3 Fe1 C6 163.0(5)
C2 C3 Fe1 C4 -118.5(3)
C4 C3 Fe1 C2 118.5(3)
C2 C3 Fe1 C10 -170.0(4)
C4 C3 Fe1 C10 -51.4(5)
